data_2102540
loop_
_publ_author_name
'Ohashi, Yuji'

_publ_section_title
;
 Packing-dependent photochromism: the case of photoinduced
 intramolecular proton transfer in
 6-(2',4'-dinitrobenzyl)-2,2'-bipyridine
;
_journal_issue 3
_journal_name_full 'Acta Crystallographica Section B'
_journal_page_first 343
_journal_page_last 349
_journal_paper_doi 10.1107/S0108768104005506
_journal_volume 60
_journal_year 2004
_chemical_formula_sum 'C17 H12 N4 O4'
_chemical_formula_weight 336.31
_chemical_name_systematic
;
 gamma form of 6-(2',4'-dinitrobenzyl)-2,2'-bipyridine
;
_space_group_IT_number 14
_symmetry_cell_setting monoclinic
_symmetry_space_group_name_Hall '-P 2ybc'
_symmetry_space_group_name_H-M 'P 1 21/c 1'
_atom_sites_solution_hydrogens geom
_atom_sites_solution_primary direct
_atom_sites_solution_secondary difmap
_audit_creation_method SHELXL-97
_cell_angle_alpha 90.00
_cell_angle_beta 104.4570(10)
_cell_angle_gamma 90.00
_cell_formula_units_Z 4
_cell_length_a 20.8360(3)
_cell_length_b 5.27460(10)
_cell_length_c 14.0971(2)
_cell_measurement_temperature 78(2)
_cell_volume 1500.24(4)
_computing_cell_refinement 'SMART (Siemens, 1995)'
_computing_data_collection 'SMART (Siemens, 1995)'
_computing_data_reduction 'SAINT (Siemens, 1995)'
_computing_molecular_graphics 'ORTEP-II (Johnson, 1976)'
_computing_publication_material 'SHELXL-97 (Sheldrick, 1997)'
_computing_structure_refinement 'SHELXL-97 (Sheldrick, 1997)'
_computing_structure_solution 'SHELXS-97 (Sheldrick, 1990)'
_diffrn_ambient_temperature 78(2)
_diffrn_measured_fraction_theta_full 0.992
_diffrn_measured_fraction_theta_max 0.992
_diffrn_measurement_device_type 'Siemens CCD diffractometer'
_diffrn_measurement_method omega-scan
_diffrn_radiation_monochromator graphite
_diffrn_radiation_source 'fine-focus sealed tube'
_diffrn_radiation_type MoK\a
_diffrn_radiation_wavelength 0.71073
_diffrn_reflns_av_R_equivalents 0.0479
_diffrn_reflns_av_sigmaI/netI 0.0514
_diffrn_reflns_limit_h_max 20
_diffrn_reflns_limit_h_min -27
_diffrn_reflns_limit_k_max 6
_diffrn_reflns_limit_k_min -6
_diffrn_reflns_limit_l_max 18
_diffrn_reflns_limit_l_min -15
_diffrn_reflns_number 10094
_diffrn_reflns_theta_full 27.60
_diffrn_reflns_theta_max 27.60
_diffrn_reflns_theta_min 1.01
_exptl_absorpt_coefficient_mu 0.110
_exptl_absorpt_correction_T_max 1.000
_exptl_absorpt_correction_T_min 0.975
_exptl_absorpt_correction_type empirical
_exptl_absorpt_process_details 'SADABS (Sheldrick, 1996)'
_exptl_crystal_colour colorless
_exptl_crystal_density_diffrn 1.489
_exptl_crystal_density_method 'not measured'
_exptl_crystal_description plate
_exptl_crystal_F_000 696
_exptl_crystal_size_max 0.40
_exptl_crystal_size_mid 0.25
_exptl_crystal_size_min 0.05
_refine_diff_density_max 0.401
_refine_diff_density_min -0.517
_refine_ls_extinction_method none
_refine_ls_goodness_of_fit_ref 1.112
_refine_ls_hydrogen_treatment mixed
_refine_ls_matrix_type full
_refine_ls_number_parameters 228
_refine_ls_number_reflns 3445
_refine_ls_number_restraints 0
_refine_ls_restrained_S_all 1.112
_refine_ls_R_factor_all 0.0573
_refine_ls_R_factor_gt 0.0489
_refine_ls_shift/su_max 0.001
_refine_ls_shift/su_mean 0.000
_refine_ls_structure_factor_coef Fsqd
_refine_ls_weighting_details 'calc w=1/[\s^2^(Fo^2^)+(0.1000P)^2^+0.0000P] where P=(Fo^2^+2Fc^2^)/3'
_refine_ls_weighting_scheme calc
_refine_ls_wR_factor_gt 0.1413
_refine_ls_wR_factor_ref 0.1526
_reflns_number_gt 2934
_reflns_number_total 3445
_reflns_threshold_expression >2sigma(I)
_cod_data_source_file og0001.cif
_cod_data_source_block gamma
_cod_depositor_comments
;
The following automatic conversions were performed:
'_symmetry_cell_setting' value 'Monoclinic' changed to 'monoclinic'
according to '/home/saulius/struct/CIF-dictionaries/cif_core.dic'
dictionary named 'cif_core.dic' version 2.4.1 from
2010-06-29.

'_exptl_absorpt_correction_type' value 'Empirical' changed to
'empirical' according to
'/home/saulius/struct/CIF-dictionaries/cif_core.dic' dictionary named
'cif_core.dic' version 2.4.1 from 2010-06-29.

Automatic conversion script
Id: cif_fix_enum 1527 2010-12-29 10:47:43Z saulius 

The following automatic conversions were performed:

'_symmetry_cell_setting' value 'Monoclinic' changed to 'monoclinic'
according to /home/saulius/struct/CIF-dictionaries/cif_core.dic
dictionary named 'cif_core.dic' version 2.4.1 from
2010-06-29.

'_exptl_absorpt_correction_type' value 'Empirical'
changed to 'empirical' according to
/home/saulius/struct/CIF-dictionaries/cif_core.dic dictionary named
'cif_core.dic' version 2.4.1 from 2010-06-29.

Automatic conversion script
Id: cif_fix_values 1715 2011-07-08 13:25:40Z adriana 
;
_cod_original_cell_volume 1500.23(4)
_cod_original_sg_symbol_H-M P21/c
_cod_database_code 2102540
_cod_database_fobs_code 2102540

loop_
_symmetry_equiv_pos_as_xyz
'x, y, z'
'-x, y+1/2, -z+1/2'
'-x, -y, -z'
'x, -y-1/2, z-1/2'

loop_
_atom_site_label
_atom_site_fract_x
_atom_site_fract_y
_atom_site_fract_z
_atom_site_U_iso_or_equiv
_atom_site_adp_type
_atom_site_calc_flag
_atom_site_refinement_flags
_atom_site_occupancy
_atom_site_type_symbol
O1 0.81007(5) 1.6028(2) 0.22845(8) 0.0218(3) Uani d . 1 O
O2 0.81247(5) 1.9763(2) 0.29337(8) 0.0234(3) Uani d . 1 O
O3 0.96491(6) 2.5705(2) 0.20348(10) 0.0318(3) Uani d . 1 O
O4 1.01989(6) 2.4242(3) 0.10337(10) 0.0408(4) Uani d . 1 O
N1 0.69744(6) 1.8705(2) 0.08211(8) 0.0146(3) Uani d . 1 N
N2 0.82012(6) 1.8321(2) 0.22873(8) 0.0161(3) Uani d . 1 N
N3 0.97264(7) 2.4211(3) 0.14122(10) 0.0254(3) Uani d . 1 N
N4 0.56525(6) 2.1212(2) 0.17702(9) 0.0187(3) Uani d . 1 N
C1 0.63491(7) 1.9080(3) 0.08969(10) 0.0143(3) Uani d . 1 C
C2 0.58149(7) 1.7649(3) 0.03705(10) 0.0176(3) Uani d . 1 C
H2 0.5378 1.7983 0.0426 0.021 Uiso calc R 1 H
C3 0.59349(7) 1.5736(3) -0.02329(11) 0.0196(3) Uani d . 1 C
H3 0.5580 1.4724 -0.0595 0.023 Uiso calc R 1 H
C4 0.65760(7) 1.5307(3) -0.03051(10) 0.0178(3) Uani d . 1 C
H4 0.6670 1.3999 -0.0714 0.021 Uiso calc R 1 H
C5 0.70826(7) 1.6842(3) 0.02375(10) 0.0148(3) Uani d . 1 C
C6 0.77891(7) 1.6300(3) 0.01972(11) 0.0179(3) Uani d . 1 C
C7 0.82868(7) 1.8387(3) 0.05481(10) 0.0161(3) Uani d . 1 C
C8 0.84580(6) 1.9399(3) 0.14952(10) 0.0142(3) Uani d . 1 C
C9 0.89044(7) 2.1354(3) 0.17801(10) 0.0153(3) Uani d . 1 C
H9 0.8986 2.2071 0.2417 0.018 Uiso calc R 1 H
C10 0.92269(7) 2.2221(3) 0.11014(11) 0.0189(3) Uani d . 1 C
C11 0.90986(8) 2.1284(3) 0.01600(11) 0.0255(4) Uani d . 1 C
H11 0.9334 2.1893 -0.0290 0.031 Uiso calc R 1 H
C12 0.86145(7) 1.9421(3) -0.01124(11) 0.0225(3) Uani d . 1 C
H12 0.8503 1.8834 -0.0770 0.027 Uiso calc R 1 H
C13 0.62558(7) 2.1097(3) 0.15857(10) 0.0146(3) Uani d . 1 C
C14 0.67691(7) 2.2751(3) 0.20159(10) 0.0165(3) Uani d . 1 C
H14 0.7189 2.2621 0.1869 0.020 Uiso calc R 1 H
C15 0.66582(7) 2.4580(3) 0.26585(11) 0.0185(3) Uani d . 1 C
H15 0.6999 2.5732 0.2958 0.022 Uiso calc R 1 H
C16 0.60399(7) 2.4704(3) 0.28583(11) 0.0197(3) Uani d . 1 C
H16 0.5949 2.5933 0.3300 0.024 Uiso calc R 1 H
C17 0.55597(7) 2.2994(3) 0.23989(11) 0.0205(3) Uani d . 1 C
H17 0.5137 2.3090 0.2538 0.025 Uiso calc R 1 H
H61 0.7935 1.4749 0.0555 0.028(5) Uiso d R 1 H
H62 0.7788 1.5799 -0.0468 0.042(6) Uiso d R 1 H

loop_
_atom_site_aniso_label
_atom_site_aniso_U_11
_atom_site_aniso_U_22
_atom_site_aniso_U_33
_atom_site_aniso_U_12
_atom_site_aniso_U_13
_atom_site_aniso_U_23
O1 0.0242(6) 0.0199(5) 0.0247(6) -0.0020(4) 0.0126(4) 0.0049(4)
O2 0.0306(6) 0.0296(6) 0.0143(5) 0.0049(4) 0.0138(4) -0.0018(4)
O3 0.0247(6) 0.0194(6) 0.0464(8) 0.0002(4) -0.0002(5) -0.0049(5)
O4 0.0328(7) 0.0639(9) 0.0285(7) -0.0261(6) 0.0128(5) 0.0033(6)
N1 0.0163(6) 0.0164(5) 0.0139(6) -0.0007(4) 0.0091(4) 0.0006(4)
N2 0.0158(6) 0.0220(6) 0.0130(6) 0.0018(4) 0.0086(4) 0.0021(4)
N3 0.0225(7) 0.0266(7) 0.0247(7) -0.0065(5) 0.0017(5) 0.0076(5)
N4 0.0175(6) 0.0199(6) 0.0229(6) 0.0010(4) 0.0129(5) 0.0003(5)
C1 0.0156(6) 0.0156(6) 0.0143(6) -0.0001(5) 0.0085(5) 0.0034(5)
C2 0.0157(6) 0.0210(7) 0.0180(7) -0.0020(5) 0.0081(5) 0.0027(5)
C3 0.0191(7) 0.0222(7) 0.0177(7) -0.0051(5) 0.0052(5) -0.0006(5)
C4 0.0221(7) 0.0180(7) 0.0152(7) -0.0028(5) 0.0083(5) -0.0011(5)
C5 0.0176(6) 0.0167(6) 0.0128(6) -0.0010(5) 0.0089(5) 0.0009(5)
C6 0.0188(7) 0.0201(7) 0.0183(7) -0.0015(5) 0.0110(5) -0.0063(5)
C7 0.0153(6) 0.0198(7) 0.0162(7) -0.0001(5) 0.0097(5) -0.0027(5)
C8 0.0158(6) 0.0178(6) 0.0124(6) 0.0024(5) 0.0100(5) 0.0023(5)
C9 0.0165(6) 0.0159(6) 0.0143(6) 0.0021(5) 0.0054(5) 0.0002(5)
C10 0.0167(7) 0.0201(7) 0.0202(7) -0.0035(5) 0.0052(5) 0.0026(5)
C11 0.0232(8) 0.0381(9) 0.0190(7) -0.0085(6) 0.0124(6) 0.0027(6)
C12 0.0220(7) 0.0354(8) 0.0139(7) -0.0057(6) 0.0117(5) -0.0042(6)
C13 0.0160(6) 0.0155(6) 0.0152(6) 0.0009(5) 0.0093(5) 0.0039(5)
C14 0.0173(6) 0.0181(7) 0.0171(7) -0.0001(5) 0.0100(5) 0.0027(5)
C15 0.0194(7) 0.0192(7) 0.0192(7) -0.0004(5) 0.0089(5) 0.0007(5)
C16 0.0245(7) 0.0196(7) 0.0188(7) 0.0038(5) 0.0125(5) -0.0003(5)
C17 0.0193(7) 0.0220(7) 0.0252(8) 0.0024(5) 0.0151(5) 0.0013(6)

loop_
_atom_type_symbol
_atom_type_description
_atom_type_scat_dispersion_real
_atom_type_scat_dispersion_imag
_atom_type_scat_source
C C 0.0033 0.0016 'International Tables Vol C Tables 4.2.6.8 and 6.1.1.4'
H H 0.0000 0.0000 'International Tables Vol C Tables 4.2.6.8 and 6.1.1.4'
N N 0.0061 0.0033 'International Tables Vol C Tables 4.2.6.8 and 6.1.1.4'
O O 0.0106 0.0060 'International Tables Vol C Tables 4.2.6.8 and 6.1.1.4'

loop_
_geom_angle_atom_site_label_1
_geom_angle_atom_site_label_2
_geom_angle_atom_site_label_3
_geom_angle
C5 N1 C1 118.13(12)
O1 N2 O2 124.01(12)
O1 N2 C8 118.27(11)
O2 N2 C8 117.66(12)
O3 N3 O4 124.52(14)
O3 N3 C10 117.78(14)
O4 N3 C10 117.70(14)
C17 N4 C13 117.11(12)
N1 C1 C2 122.48(13)
N1 C1 C13 116.34(12)
C2 C1 C13 121.18(13)
C3 C2 C1 118.65(13)
C3 C2 H2 120.7
C1 C2 H2 120.7
C2 C3 C4 119.40(13)
C2 C3 H3 120.3
C4 C3 H3 120.3
C3 C4 C5 118.45(13)
C3 C4 H4 120.8
C5 C4 H4 120.8
N1 C5 C4 122.87(13)
N1 C5 C6 118.47(12)
C4 C5 C6 118.60(12)
C7 C6 C5 116.42(11)
C7 C6 H61 110.2
C5 C6 H61 108.7
C7 C6 H62 110.5
C5 C6 H62 108.5
H61 C6 H62 101.4
C12 C7 C8 115.90(13)
C12 C7 C6 118.51(12)
C8 C7 C6 125.59(13)
C9 C8 C7 123.77(13)
C9 C8 N2 114.54(12)
C7 C8 N2 121.58(12)
C10 C9 C8 117.15(12)
C10 C9 H9 121.4
C8 C9 H9 121.4
C9 C10 C11 122.59(13)
C9 C10 N3 117.60(13)
C11 C10 N3 119.81(13)
C10 C11 C12 118.15(14)
C10 C11 H11 120.9
C12 C11 H11 120.9
C11 C12 C7 122.24(13)
C11 C12 H12 118.9
C7 C12 H12 118.9
N4 C13 C14 122.57(13)
N4 C13 C1 116.07(12)
C14 C13 C1 121.36(12)
C15 C14 C13 119.06(13)
C15 C14 H14 120.5
C13 C14 H14 120.5
C14 C15 C16 118.80(13)
C14 C15 H15 120.6
C16 C15 H15 120.6
C17 C16 C15 118.33(13)
C17 C16 H16 120.8
C15 C16 H16 120.8
N4 C17 C16 124.12(13)
N4 C17 H17 117.9
C16 C17 H17 117.9

loop_
_geom_bond_atom_site_label_1
_geom_bond_atom_site_label_2
_geom_bond_distance
O1 N2 1.2275(16)
O2 N2 1.2276(16)
O3 N3 1.2197(19)
O4 N3 1.231(2)
N1 C5 1.3363(17)
N1 C1 1.3482(17)
N2 C8 1.4680(16)
N3 C10 1.4660(18)
N4 C17 1.3386(19)
N4 C13 1.3471(18)
C1 C2 1.3953(19)
C1 C13 1.485(2)
C2 C3 1.382(2)
C2 H2 0.9500
C3 C4 1.383(2)
C3 H3 0.9500
C4 C5 1.3971(18)
C4 H4 0.9500
C5 C6 1.5145(19)
C6 C7 1.5086(19)
C6 H61 0.9691
C6 H62 0.9736
C7 C12 1.3956(19)
C7 C8 1.3989(19)
C8 C9 1.3793(19)
C9 C10 1.3775(19)
C9 H9 0.9500
C10 C11 1.378(2)
C11 C12 1.392(2)
C11 H11 0.9500
C12 H12 0.9500
C13 C14 1.3962(19)
C14 C15 1.3819(19)
C14 H14 0.9500
C15 C16 1.387(2)
C15 H15 0.9500
C16 C17 1.382(2)
C16 H16 0.9500
C17 H17 0.9500

loop_
_cod_related_entry_id
_cod_related_entry_database
_cod_related_entry_code
1 ChemSpider 21140208
